data_4033364
loop_
_publ_author_name
'Zhang, Sutao'
'Han, Yuxi'
'He, Jianghua'
'Zhang, Yuetao'

_publ_section_title
;
 B(C<sub>6</sub>F<sub>5</sub>)<sub>3</sub>-Catalyzed C3-Selective C-H
 Borylation of Indoles: Synthesis, Intermediates, and Reaction Mechanism.
;
_journal_issue 3
_journal_name_full 'The Journal of organic chemistry'
_journal_page_first 1377
_journal_page_last 1386
_journal_paper_doi 10.1021/acs.joc.7b02886
_journal_volume 83
_journal_year 2018
_chemical_formula_moiety 'C15 H11 B F N O2'
_chemical_formula_sum 'C15 H11 B F N O2'
_chemical_formula_weight 267.06
_space_group_IT_number 19
_space_group_name_Hall 'P 2ac 2ab'
_space_group_name_H-M_alt 'P 21 21 21'
_symmetry_cell_setting orthorhombic
_symmetry_space_group_name_Hall 'P 2ac 2ab'
_symmetry_space_group_name_H-M 'P 21 21 21'
_atom_sites_solution_hydrogens geom
_atom_sites_solution_primary direct
_atom_sites_solution_secondary difmap
_audit_creation_method SHELXL-97
_cell_angle_alpha 90.00
_cell_angle_beta 90.00
_cell_angle_gamma 90.00
_cell_formula_units_Z 4
_cell_length_a 5.5875(7)
_cell_length_b 10.4080(14)
_cell_length_c 20.927(3)
_cell_measurement_reflns_used 1608
_cell_measurement_temperature 296(2)
_cell_measurement_theta_max 23.92
_cell_measurement_theta_min 2.19
_cell_volume 1217.0(3)
_computing_cell_refinement 'Bruker SMART'
_computing_data_collection 'Bruker SMART'
_computing_data_reduction 'Bruker SMART'
_computing_molecular_graphics SHELXP-97
_computing_publication_material SHELXP-97
_computing_structure_refinement 'SHELXL-97 (Sheldrick, 2008)'
_computing_structure_solution 'SHELXS-97 (Sheldrick, 2008)'
_diffrn_ambient_temperature 296(2)
_diffrn_measured_fraction_theta_full 0.999
_diffrn_measured_fraction_theta_max 0.999
_diffrn_measurement_device_type 'Bruker APEX-II CCD'
_diffrn_measurement_method '\f and \w scans'
_diffrn_radiation_monochromator graphite
_diffrn_radiation_source 'fine-focus sealed tube'
_diffrn_radiation_type MoK\a
_diffrn_radiation_wavelength 0.71073
_diffrn_reflns_av_R_equivalents 0.0542
_diffrn_reflns_av_sigmaI/netI 0.0675
_diffrn_reflns_limit_h_max 7
_diffrn_reflns_limit_h_min -7
_diffrn_reflns_limit_k_max 13
_diffrn_reflns_limit_k_min -13
_diffrn_reflns_limit_l_max 27
_diffrn_reflns_limit_l_min -18
_diffrn_reflns_number 9015
_diffrn_reflns_theta_full 28.30
_diffrn_reflns_theta_max 28.30
_diffrn_reflns_theta_min 2.19
_exptl_absorpt_coefficient_mu 0.106
_exptl_absorpt_correction_type none
_exptl_crystal_colour clourless
_exptl_crystal_density_diffrn 1.458
_exptl_crystal_density_meas 1.458
_exptl_crystal_density_method 'not measured'
_exptl_crystal_description block
_exptl_crystal_F_000 552
_exptl_crystal_size_max 0.20
_exptl_crystal_size_mid 0.16
_exptl_crystal_size_min 0.12
_refine_diff_density_max 0.302
_refine_diff_density_min -0.226
_refine_diff_density_rms 0.052
_refine_ls_abs_structure_details 'Flack H D (1983), Acta Cryst. A39, 876-881'
_refine_ls_abs_structure_Flack 1.0(10)
_refine_ls_extinction_method none
_refine_ls_goodness_of_fit_ref 1.026
_refine_ls_hydrogen_treatment mixed
_refine_ls_matrix_type full
_refine_ls_number_parameters 182
_refine_ls_number_reflns 3032
_refine_ls_number_restraints 0
_refine_ls_restrained_S_all 1.026
_refine_ls_R_factor_all 0.0769
_refine_ls_R_factor_gt 0.0489
_refine_ls_shift/su_max 0.000
_refine_ls_shift/su_mean 0.000
_refine_ls_structure_factor_coef Fsqd
_refine_ls_weighting_details 'calc w=1/[\s^2^(Fo^2^)+(0.0433P)^2^+0.0076P] where P=(Fo^2^+2Fc^2^)/3'
_refine_ls_weighting_scheme calc
_refine_ls_wR_factor_gt 0.0883
_refine_ls_wR_factor_ref 0.0965
_reflns_number_gt 2293
_reflns_number_total 3032
_reflns_threshold_expression >2sigma(I)
_cod_data_source_file jo7b02886_si_002.cif
_cod_data_source_block 4g
_cod_depositor_comments
;
The following automatic conversions were performed:

'_symmetry_cell_setting' value 'Orthorhombic' changed to
'orthorhombic' according to
/home/data/users/saulius/crontab/automatic-downloads/rss-feeds/ACS/lib/dictionaries/cif_core.dic
dictionary named 'cif_core.dic' version 2.4.2 from 2011-04-26.

Automatic conversion script
Id: cif_fix_values 4973 2017-02-22 13:04:09Z antanas 

 Adding full bibliography for 4033364.cif.
;
_cod_original_sg_symbol_H-M 'P2(1)2(1)2(1) '
_cod_database_code 4033364

loop_
_symmetry_equiv_pos_as_xyz
'x, y, z'
'-x+1/2, -y, z+1/2'
'-x, y+1/2, -z+1/2'
'x+1/2, -y+1/2, -z'

loop_
_atom_site_label
_atom_site_type_symbol
_atom_site_fract_x
_atom_site_fract_y
_atom_site_fract_z
_atom_site_U_iso_or_equiv
_atom_site_adp_type
_atom_site_occupancy
_atom_site_symmetry_multiplicity
_atom_site_calc_flag
_atom_site_refinement_flags
C1 C -0.3290(4) 0.1155(2) 0.09910(11) 0.0248(5) Uani 1 1 d .
H1A H -0.2923 0.0991 0.0550 0.037 Uiso 1 1 calc R
H1B H -0.4928 0.1425 0.1028 0.037 Uiso 1 1 calc R
H1C H -0.3051 0.0386 0.1236 0.037 Uiso 1 1 calc R
C2 C 0.0189(4) 0.2668(2) 0.09203(10) 0.0178(5) Uani 1 1 d .
H2 H 0.0676 0.2432 0.0512 0.021 Uiso 1 1 calc R
C3 C 0.1316(4) 0.3580(2) 0.12926(9) 0.0164(4) Uani 1 1 d .
C4 C 0.0125(4) 0.4377(2) 0.24292(10) 0.0194(5) Uani 1 1 d .
H4 H 0.1335 0.4981 0.2483 0.023 Uiso 1 1 calc R
C5 C -0.1586(4) 0.4186(2) 0.28861(10) 0.0204(5) Uani 1 1 d .
C6 C -0.3428(4) 0.3283(2) 0.28445(10) 0.0218(5) Uani 1 1 d .
H6 H -0.4518 0.3187 0.3177 0.026 Uiso 1 1 calc R
C7 C -0.3602(4) 0.2535(2) 0.23011(10) 0.0193(5) Uani 1 1 d .
H7 H -0.4808 0.1926 0.2256 0.023 Uiso 1 1 calc R
C8 C -0.0028(3) 0.3622(2) 0.18776(10) 0.0150(4) Uani 1 1 d .
C9 C -0.1912(4) 0.27275(19) 0.18252(10) 0.0155(4) Uani 1 1 d .
C10 C 0.6471(4) 0.57596(19) 0.11108(9) 0.0155(4) Uani 1 1 d .
C11 C 0.8226(4) 0.66217(19) 0.12730(10) 0.0180(5) Uani 1 1 d .
H11 H 0.8326 0.6971 0.1681 0.022 Uiso 1 1 calc R
C12 C 0.9854(4) 0.6948(2) 0.07928(11) 0.0202(5) Uani 1 1 d .
H12 H 1.1068 0.7532 0.0883 0.024 Uiso 1 1 calc R
C13 C 0.9704(4) 0.6424(2) 0.01859(10) 0.0196(5) Uani 1 1 d .
H13 H 1.0809 0.6670 -0.0123 0.024 Uiso 1 1 calc R
C14 C 0.7932(4) 0.5535(2) 0.00283(10) 0.0190(5) Uani 1 1 d .
H14 H 0.7823 0.5177 -0.0378 0.023 Uiso 1 1 calc R
C15 C 0.6356(3) 0.52192(18) 0.05073(10) 0.0148(4) Uani 1 1 d .
B1 B 0.3450(4) 0.4386(2) 0.10967(11) 0.0162(5) Uani 1 1 d .
F1 F -0.1511(2) 0.49204(13) 0.34308(5) 0.0307(3) Uani 1 1 d .
N1 N -0.1735(3) 0.21584(17) 0.12307(8) 0.0174(4) Uani 1 1 d .
O1 O 0.4649(2) 0.52566(13) 0.14865(6) 0.0167(3) Uani 1 1 d .
O2 O 0.4488(2) 0.43410(13) 0.04836(7) 0.0173(3) Uani 1 1 d .

loop_
_atom_site_aniso_label
_atom_site_aniso_U_11
_atom_site_aniso_U_22
_atom_site_aniso_U_33
_atom_site_aniso_U_23
_atom_site_aniso_U_13
_atom_site_aniso_U_12
C1 0.0186(11) 0.0256(12) 0.0302(13) -0.0055(10) -0.0010(10) -0.0048(10)
C2 0.0150(10) 0.0219(11) 0.0165(11) 0.0027(9) 0.0007(9) 0.0020(9)
C3 0.0138(10) 0.0190(11) 0.0165(10) 0.0005(9) -0.0026(9) 0.0018(9)
C4 0.0174(10) 0.0176(11) 0.0231(12) 0.0014(9) -0.0014(9) -0.0032(10)
C5 0.0218(11) 0.0234(12) 0.0160(11) -0.0021(9) 0.0002(9) 0.0002(10)
C6 0.0200(11) 0.0268(13) 0.0186(11) 0.0040(9) 0.0069(10) -0.0015(10)
C7 0.0148(10) 0.0187(12) 0.0242(11) 0.0038(9) -0.0006(10) -0.0022(10)
C8 0.0121(10) 0.0146(10) 0.0183(11) 0.0039(9) -0.0011(9) 0.0010(9)
C9 0.0136(10) 0.0152(11) 0.0176(11) 0.0031(9) -0.0034(9) 0.0013(9)
C10 0.0134(9) 0.0150(10) 0.0180(11) 0.0042(8) 0.0020(9) 0.0028(9)
C11 0.0188(11) 0.0159(11) 0.0192(11) 0.0005(9) -0.0005(10) -0.0002(9)
C12 0.0170(11) 0.0175(12) 0.0260(12) 0.0031(9) -0.0028(10) -0.0025(9)
C13 0.0163(10) 0.0208(12) 0.0218(12) 0.0055(10) 0.0048(9) 0.0029(10)
C14 0.0185(10) 0.0225(12) 0.0160(11) 0.0004(9) 0.0006(9) 0.0044(10)
C15 0.0125(9) 0.0147(10) 0.0171(10) 0.0020(9) -0.0022(9) 0.0026(9)
B1 0.0145(11) 0.0168(12) 0.0173(12) -0.0003(10) -0.0024(10) 0.0060(11)
F1 0.0354(7) 0.0357(8) 0.0212(7) -0.0089(6) 0.0070(6) -0.0089(7)
N1 0.0157(9) 0.0197(9) 0.0169(9) -0.0014(7) -0.0018(8) -0.0022(8)
O1 0.0151(7) 0.0212(8) 0.0138(7) 0.0007(6) 0.0010(6) -0.0014(6)
O2 0.0160(7) 0.0194(7) 0.0165(7) -0.0020(6) 0.0012(6) -0.0027(6)

loop_
_atom_type_symbol
_atom_type_description
_atom_type_scat_dispersion_real
_atom_type_scat_dispersion_imag
_atom_type_scat_source
C C 0.0033 0.0016 'International Tables Vol C Tables 4.2.6.8 and 6.1.1.4'
H H 0.0000 0.0000 'International Tables Vol C Tables 4.2.6.8 and 6.1.1.4'
B B 0.0013 0.0007 'International Tables Vol C Tables 4.2.6.8 and 6.1.1.4'
N N 0.0061 0.0033 'International Tables Vol C Tables 4.2.6.8 and 6.1.1.4'
O O 0.0106 0.0060 'International Tables Vol C Tables 4.2.6.8 and 6.1.1.4'
F F 0.0171 0.0103 'International Tables Vol C Tables 4.2.6.8 and 6.1.1.4'

loop_
_geom_angle_atom_site_label_1
_geom_angle_atom_site_label_2
_geom_angle_atom_site_label_3
_geom_angle
N1 C2 C3 111.01(19)
C2 C3 C8 105.28(18)
C2 C3 B1 126.01(19)
C8 C3 B1 128.66(18)
C5 C4 C8 116.94(19)
C4 C5 F1 118.58(19)
C4 C5 C6 124.7(2)
F1 C5 C6 116.68(18)
C7 C6 C5 118.8(2)
C6 C7 C9 117.5(2)
C4 C8 C9 118.72(19)
C4 C8 C3 133.52(19)
C9 C8 C3 107.67(18)
N1 C9 C7 129.33(19)
N1 C9 C8 107.43(18)
C7 C9 C8 123.2(2)
C11 C10 C15 121.66(19)
C11 C10 O1 129.08(18)
C15 C10 O1 109.23(18)
C10 C11 C12 116.5(2)
C13 C12 C11 121.6(2)
C12 C13 C14 121.4(2)
C15 C14 C13 116.2(2)
C14 C15 C10 122.58(19)
C14 C15 O2 127.84(18)
C10 C15 O2 109.58(17)
O1 B1 O2 110.96(19)
O1 B1 C3 125.56(18)
O2 B1 C3 123.49(19)
C2 N1 C9 108.61(17)
C2 N1 C1 126.06(18)
C9 N1 C1 125.30(18)
C10 O1 B1 105.46(16)
C15 O2 B1 104.76(15)

loop_
_geom_bond_atom_site_label_1
_geom_bond_atom_site_label_2
_geom_bond_distance
C1 N1 1.448(3)
C2 N1 1.363(3)
C2 C3 1.380(3)
C3 C8 1.437(3)
C3 B1 1.515(3)
C4 C5 1.367(3)
C4 C8 1.399(3)
C5 F1 1.373(2)
C5 C6 1.396(3)
C6 C7 1.381(3)
C7 C9 1.387(3)
C8 C9 1.410(3)
C9 N1 1.382(3)
C10 C11 1.372(3)
C10 C15 1.384(3)
C10 O1 1.389(2)
C11 C12 1.397(3)
C12 C13 1.385(3)
C13 C14 1.394(3)
C14 C15 1.374(3)
C15 O2 1.388(2)
B1 O1 1.391(3)
B1 O2 1.409(3)
